data_7061333
loop_
_publ_author_name
'Podjed, Nina'
'Modec, Barbara'
'Cl\'erac, Rodolphe'
'Rouzi\`eres, Mathieu'
'Alcaide, Mar\'ia M.'
'L\'opez-Serrano, Joaqu\'in'

_publ_section_title
;
 Structural diversity and magnetic properties of copper(ii) quinaldinate
 compounds with amino alcohols
;
_journal_issue 15
_journal_name_full 'New Journal of Chemistry'
_journal_page_first 6899
_journal_page_last 6920
_journal_paper_doi 10.1039/D2NJ00296E
_journal_volume 46
_journal_year 2022
_chemical_formula_moiety 'C12 H33 Cu N3 O3, 2(C10 H6 N O2)'
_chemical_formula_sum 'C32 H45 Cu N5 O7'
_chemical_formula_weight 675.27
_space_group_crystal_system triclinic
_space_group_IT_number 2
_space_group_name_Hall '-P 1'
_space_group_name_H-M_alt 'P -1'
_atom_sites_solution_hydrogens mixed
_atom_sites_solution_primary dual
_audit_creation_date 2021-03-10
_audit_creation_method
;
Olex2 1.2
(compiled 2018.05.29 svn.r3508 for OlexSys, GUI svn.r5506)
;
_audit_update_record
;
2021-04-12 deposited with the CCDC.	2022-03-01 downloaded from the CCDC.
;
_cell_angle_alpha 66.301(4)
_cell_angle_beta 70.763(4)
_cell_angle_gamma 87.575(4)
_cell_formula_units_Z 2
_cell_length_a 11.3901(5)
_cell_length_b 12.8020(6)
_cell_length_c 13.0487(6)
_cell_measurement_reflns_used 4955
_cell_measurement_temperature 150.00(10)
_cell_measurement_theta_max 29.3980
_cell_measurement_theta_min 2.9890
_cell_volume 1636.01(15)
_computing_cell_refinement 'CrysAlisPro 1.171.40.68a (Rigaku OD, 2019)'
_computing_data_collection 'CrysAlisPro 1.171.40.68a (Rigaku OD, 2019)'
_computing_data_reduction 'CrysAlisPro 1.171.40.68a (Rigaku OD, 2019)'
_computing_molecular_graphics 'Olex2 (Dolomanov et al., 2009)'
_computing_publication_material 'Olex2 (Dolomanov et al., 2009)'
_computing_structure_refinement 'ShelXL (Sheldrick, 2015)'
_computing_structure_solution 'ShelXT (Sheldrick, 2015)'
_diffrn_ambient_environment N~2~
_diffrn_ambient_temperature 150.00(10)
_diffrn_detector 'CCD plate'
_diffrn_detector_area_resol_mean 10.4933
_diffrn_detector_type Atlas
_diffrn_measured_fraction_theta_full 0.999
_diffrn_measured_fraction_theta_max 0.873
_diffrn_measurement_details
;
List of Runs (angles in degrees, time in seconds):

  # Type    Start    End  Width  t~exp~   \w     \q     \k     \f   Frames
#--------------------------------------------------------------------------
  1  \w    -16.00  88.00   1.00   80.00    --   14.05  57.00 -30.00  104
  2  \w    -41.00 -12.00   1.00   80.00    --   14.05 -77.00-180.00   29
  3  \w     -2.00  46.00   1.00   80.00    --   14.05 -77.00-180.00   48
  4  \w     -2.00  27.00   1.00   80.00    --   14.05 -99.00-180.00   29
  5  \w    -42.00  58.00   1.00   80.00    --  -14.36  57.00  60.00  100
  6  \w    -37.00  18.00   1.00   80.00    --  -14.36 -77.00  30.00   55
;
_diffrn_measurement_device 'four-circle diffractometer'
_diffrn_measurement_device_type 'SuperNova, Dual, Cu at home/near, Atlas'
_diffrn_measurement_method '\w scans'
_diffrn_orient_matrix_type 'CrysAlisPro convention (1999,Acta A55,543-557)'
_diffrn_orient_matrix_UB_11 0.0576618000
_diffrn_orient_matrix_UB_12 0.0266591000
_diffrn_orient_matrix_UB_13 -0.0081198000
_diffrn_orient_matrix_UB_21 -0.0018625000
_diffrn_orient_matrix_UB_22 -0.0407561000
_diffrn_orient_matrix_UB_23 0.0569012000
_diffrn_orient_matrix_UB_31 0.0327046000
_diffrn_orient_matrix_UB_32 -0.0364649000
_diffrn_orient_matrix_UB_33 -0.0261888000
_diffrn_radiation_monochromator mirror
_diffrn_radiation_probe x-ray
_diffrn_radiation_type MoK\a
_diffrn_radiation_wavelength 0.71073
_diffrn_reflns_av_R_equivalents 0.0341
_diffrn_reflns_av_unetI/netI 0.0668
_diffrn_reflns_Laue_measured_fraction_full 0.999
_diffrn_reflns_Laue_measured_fraction_max 0.873
_diffrn_reflns_limit_h_max 15
_diffrn_reflns_limit_h_min -15
_diffrn_reflns_limit_k_max 17
_diffrn_reflns_limit_k_min -18
_diffrn_reflns_limit_l_max 18
_diffrn_reflns_limit_l_min -17
_diffrn_reflns_number 16213
_diffrn_reflns_point_group_measured_fraction_full 0.999
_diffrn_reflns_point_group_measured_fraction_max 0.873
_diffrn_reflns_theta_full 25.242
_diffrn_reflns_theta_max 30.182
_diffrn_reflns_theta_min 2.446
_diffrn_source 'micro-focus sealed X-ray tube'
_diffrn_source_type 'SuperNova (Mo) X-ray Source'
_exptl_absorpt_coefficient_mu 0.721
_exptl_absorpt_correction_T_max 1.00000
_exptl_absorpt_correction_T_min 0.40525
_exptl_absorpt_correction_type multi-scan
_exptl_absorpt_process_details
;
CrysAlisPro 1.171.40.68a (Rigaku Oxford Diffraction, 2019)
Empirical absorption correction using spherical harmonics,
 implemented in SCALE3 ABSPACK scaling algorithm.
;
_exptl_crystal_colour blue
_exptl_crystal_density_diffrn 1.371
_exptl_crystal_description needle
_exptl_crystal_F_000 714
_exptl_crystal_size_max 0.4
_exptl_crystal_size_mid 0.1
_exptl_crystal_size_min 0.05
_refine_diff_density_max 0.792
_refine_diff_density_min -0.445
_refine_diff_density_rms 0.068
_refine_ls_extinction_method none
_refine_ls_goodness_of_fit_ref 1.019
_refine_ls_hydrogen_treatment mixed
_refine_ls_matrix_type full
_refine_ls_number_parameters 477
_refine_ls_number_reflns 8449
_refine_ls_number_restraints 0
_refine_ls_restrained_S_all 1.019
_refine_ls_R_factor_all 0.0791
_refine_ls_R_factor_gt 0.0490
_refine_ls_shift/su_max 0.001
_refine_ls_shift/su_mean 0.000
_refine_ls_structure_factor_coef Fsqd
_refine_ls_weighting_details 'w=1/[\s^2^(Fo^2^)+(0.0420P)^2^+0.4933P] where P=(Fo^2^+2Fc^2^)/3'
_refine_ls_weighting_scheme calc
_refine_ls_wR_factor_gt 0.0969
_refine_ls_wR_factor_ref 0.1109
_reflns_Friedel_coverage 0.000
_reflns_number_gt 6150
_reflns_number_total 8449
_reflns_threshold_expression 'I > 2\s(I)'
_cod_data_source_file d2nj00296e2.cif
_cod_data_source_block 7e
_cod_depositor_comments 'Adding full bibliography for 7061330--7061353.cif.'
_cod_original_cell_volume 1636.01(14)
_cod_database_code 7061333
_shelx_shelxl_version_number 2018/3
_shelx_space_group_comment
;
The symmetry employed for this shelxl refinement is uniquely defined
by the following loop, which should always be used as a source of
symmetry information in preference to the above space-group names.
They are only intended as comments.
;
_shelx_estimated_absorpt_t_max 0.965
_shelx_estimated_absorpt_t_min 0.761
_reflns_odcompleteness_completeness 99.89
_reflns_odcompleteness_iscentric 1
_reflns_odcompleteness_theta 27.50
_olex2_refinement_description
;
1. Fixed Uiso
 At 1.2 times of:
  All C(H) groups, All C(H,H) groups
 At 1.5 times of:
  All C(H,H,H) groups
2. Uiso/Uaniso restraints and constraints
Uanis(C24A) = Uanis(C24)
3. Others
 Sof(C21A)=Sof(H21C)=Sof(H21D)=Sof(C22A)=Sof(H22A)=Sof(C23A)=Sof(H23C)=
 Sof(H23D)=Sof(C24A)=Sof(H24D)=Sof(H24E)=Sof(H24F)=1-FVAR(1)
 Sof(C21)=Sof(H21A)=Sof(H21B)=Sof(C22)=Sof(H22)=Sof(C23)=Sof(H23A)=Sof(H23B)=
 Sof(C24)=Sof(H24A)=Sof(H24B)=Sof(H24C)=FVAR(1)
4.a Ternary CH refined with riding coordinates:
 C12(H12), C32(H32), C22(H22), C22A(H22A)
4.b Secondary CH2 refined with riding coordinates:
 C11(H11A,H11B), C13(H13A,H13B), C31(H31A,H31B), C33(H33A,H33B), C21(H21A,
 H21B), C23(H23A,H23B), C21A(H21C,H21D), C23A(H23C,H23D)
4.c Aromatic/amide H refined with riding coordinates:
 C41(H41), C42(H42), C43(H43), C44(H44), C46(H46), C47(H47), C51(H51),
 C52(H52), C53(H53), C54(H54), C56(H56), C57(H57)
4.d Idealised Me refined as rotating group:
 C14(H14A,H14B,H14C), C34(H34A,H34B,H34C), C24(H24A,H24B,H24C), C24A(H24D,H24E,
 H24F)
;
_oxdiff_exptl_absorpt_empirical_details
;
Empirical correction (ABSPACK) includes:
- Absorption correction using spherical harmonics
- Frame scaling
;
_oxdiff_exptl_absorpt_empirical_full_max 2.026
_oxdiff_exptl_absorpt_empirical_full_min 0.382

loop_
_space_group_symop_operation_xyz
'x, y, z'
'-x, -y, -z'

loop_
_atom_site_label
_atom_site_type_symbol
_atom_site_fract_x
_atom_site_fract_y
_atom_site_fract_z
_atom_site_U_iso_or_equiv
_atom_site_adp_type
_atom_site_occupancy
_atom_site_site_symmetry_order
_atom_site_calc_flag
_atom_site_refinement_flags_posn
_atom_site_refinement_flags_adp
_atom_site_refinement_flags_occupancy
_atom_site_disorder_assembly
_atom_site_disorder_group
Cu1 Cu 0.56152(3) 0.73461(2) 0.55394(3) 0.02333(9) Uani 1 1 d . . . . .
O1 O 0.54116(19) 0.63771(16) 0.75857(17) 0.0332(4) Uani 1 1 d . . . . .
H1 H 0.494(3) 0.585(3) 0.784(3) 0.040(9) Uiso 1 1 d . . . . .
O2 O 0.74840(17) 0.77229(16) 0.49808(18) 0.0323(4) Uani 1 1 d . . . . .
H2 H 0.782(3) 0.833(3) 0.470(3) 0.075(13) Uiso 1 1 d . . . . .
O3 O 0.51505(17) 0.83411(15) 0.36916(16) 0.0296(4) Uani 1 1 d . . . . .
H3 H 0.549(2) 0.809(2) 0.328(2) 0.020(7) Uiso 1 1 d . . . . .
O4 O 0.42979(19) 0.40951(15) 0.68617(16) 0.0411(5) Uani 1 1 d . . . . .
O5 O 0.71264(15) 1.06418(14) 0.40562(16) 0.0338(4) Uani 1 1 d . . . . .
O44 O 0.37429(17) 0.45250(14) 0.84344(16) 0.0366(4) Uani 1 1 d . . . . .
O55 O 0.87690(17) 0.96385(14) 0.40892(19) 0.0454(5) Uani 1 1 d . . . . .
N1 N 0.5296(2) 0.86346(18) 0.6057(2) 0.0272(5) Uani 1 1 d . . . . .
H1A H 0.581(3) 0.923(3) 0.553(3) 0.045(9) Uiso 1 1 d . . . . .
H1B H 0.458(3) 0.883(2) 0.607(3) 0.048(9) Uiso 1 1 d . . . . .
N2 N 0.6143(2) 0.6002(2) 0.5157(2) 0.0281(5) Uani 1 1 d . . . . .
H2A H 0.612(3) 0.613(2) 0.445(3) 0.046(9) Uiso 1 1 d . . . . .
H2B H 0.573(3) 0.544(3) 0.566(3) 0.052(10) Uiso 1 1 d . . . . .
N3 N 0.3773(2) 0.6846(2) 0.6007(2) 0.0284(5) Uani 1 1 d . . . . .
H3A H 0.331(3) 0.716(2) 0.635(2) 0.036(8) Uiso 1 1 d . . . . .
H3B H 0.365(3) 0.619(3) 0.654(3) 0.049(9) Uiso 1 1 d . . . . .
N4 N 0.30400(18) 0.19637(15) 0.82337(17) 0.0234(4) Uani 1 1 d . . . . .
N5 N 0.87813(18) 1.26147(16) 0.27146(17) 0.0251(4) Uani 1 1 d . . . . .
C11 C 0.5379(3) 0.8341(2) 0.7242(2) 0.0398(7) Uani 1 1 d . . . . .
H11A H 0.495932 0.888213 0.755022 0.048 Uiso 1 1 calc R . . . .
H11B H 0.625188 0.841571 0.716425 0.048 Uiso 1 1 calc R . . . .
C12 C 0.4811(3) 0.7150(2) 0.8113(2) 0.0365(6) Uani 1 1 d . . . . .
H12 H 0.392464 0.709823 0.819922 0.044 Uiso 1 1 calc R . . . .
C13 C 0.4892(3) 0.6759(2) 0.9338(2) 0.0405(7) Uani 1 1 d . . . . .
H13A H 0.576233 0.669146 0.927198 0.049 Uiso 1 1 calc R . . . .
H13B H 0.444445 0.599944 0.982293 0.049 Uiso 1 1 calc R . . . .
C14 C 0.4382(3) 0.7522(2) 0.9984(3) 0.0413(7) Uani 1 1 d . . . . .
H14A H 0.495070 0.820262 0.963893 0.062 Uiso 1 1 calc GR . . . .
H14B H 0.428726 0.711739 1.080999 0.062 Uiso 1 1 calc GR . . . .
H14C H 0.358356 0.773070 0.991214 0.062 Uiso 1 1 calc GR . . . .
C31 C 0.3409(2) 0.6904(2) 0.5008(2) 0.0301(5) Uani 1 1 d . . . . .
H31A H 0.250688 0.676572 0.526493 0.036 Uiso 1 1 calc R . . . .
H31B H 0.377076 0.630991 0.475608 0.036 Uiso 1 1 calc R . . . .
C32 C 0.3851(2) 0.8071(2) 0.3963(2) 0.0318(6) Uani 1 1 d . . . . .
H32 H 0.340266 0.864146 0.422143 0.038 Uiso 1 1 calc R . . . .
C33 C 0.3535(3) 0.8131(2) 0.2908(3) 0.0420(7) Uani 1 1 d . . . . .
H33A H 0.264101 0.794293 0.315660 0.050 Uiso 1 1 calc R . . . .
H33B H 0.394855 0.755456 0.265352 0.050 Uiso 1 1 calc R . . . .
C34 C 0.3911(3) 0.9293(3) 0.1853(3) 0.0540(9) Uani 1 1 d . . . . .
H34A H 0.366813 0.927064 0.122302 0.081 Uiso 1 1 calc GR . . . .
H34B H 0.480008 0.947307 0.157618 0.081 Uiso 1 1 calc GR . . . .
H34C H 0.350062 0.987018 0.209248 0.081 Uiso 1 1 calc GR . . . .
C40 C 0.2371(2) 0.09004(19) 0.8937(2) 0.0242(5) Uani 1 1 d . . . . .
C41 C 0.2357(2) 0.01335(19) 0.8405(2) 0.0287(5) Uani 1 1 d . . . . .
H41 H 0.280558 0.034799 0.760045 0.034 Uiso 1 1 calc R . . . .
C42 C 0.1688(2) -0.0922(2) 0.9070(2) 0.0333(6) Uani 1 1 d . . . . .
H42 H 0.167572 -0.142091 0.871581 0.040 Uiso 1 1 calc R . . . .
C43 C 0.1017(3) -0.1254(2) 1.0288(2) 0.0362(6) Uani 1 1 d . . . . .
H43 H 0.056672 -0.197536 1.073302 0.043 Uiso 1 1 calc R . . . .
C44 C 0.1016(2) -0.0537(2) 1.0830(2) 0.0344(6) Uani 1 1 d . . . . .
H44 H 0.057299 -0.077281 1.163815 0.041 Uiso 1 1 calc R . . . .
C45 C 0.1688(2) 0.0566(2) 1.0160(2) 0.0276(5) Uani 1 1 d . . . . .
C46 C 0.1691(2) 0.1362(2) 1.0650(2) 0.0314(6) Uani 1 1 d . . . . .
H46 H 0.125389 0.116831 1.145335 0.038 Uiso 1 1 calc R . . . .
C47 C 0.2337(2) 0.2418(2) 0.9943(2) 0.0287(5) Uani 1 1 d . . . . .
H47 H 0.233369 0.295581 1.025594 0.034 Uiso 1 1 calc R . . . .
C48 C 0.3012(2) 0.26903(19) 0.8730(2) 0.0237(5) Uani 1 1 d . . . . .
C49 C 0.3752(2) 0.38681(19) 0.7937(2) 0.0272(5) Uani 1 1 d . . . . .
C50 C 0.9587(2) 1.35918(19) 0.2198(2) 0.0258(5) Uani 1 1 d . . . . .
C51 C 0.9199(3) 1.4649(2) 0.1551(2) 0.0342(6) Uani 1 1 d . . . . .
H51 H 0.840012 1.467291 0.150392 0.041 Uiso 1 1 calc R . . . .
C52 C 0.9995(3) 1.5626(2) 0.1000(3) 0.0423(7) Uani 1 1 d . . . . .
H52 H 0.973661 1.631478 0.057399 0.051 Uiso 1 1 calc R . . . .
C53 C 1.1203(3) 1.5609(2) 0.1066(3) 0.0437(7) Uani 1 1 d . . . . .
H53 H 1.174089 1.628387 0.067052 0.052 Uiso 1 1 calc R . . . .
C54 C 1.1593(3) 1.4621(2) 0.1700(3) 0.0374(6) Uani 1 1 d . . . . .
H54 H 1.239036 1.462264 0.174549 0.045 Uiso 1 1 calc R . . . .
C55 C 1.0792(2) 1.3589(2) 0.2290(2) 0.0280(5) Uani 1 1 d . . . . .
C56 C 1.1134(2) 1.2537(2) 0.2977(2) 0.0323(6) Uani 1 1 d . . . . .
H56 H 1.190516 1.250401 0.308325 0.039 Uiso 1 1 calc R . . . .
C57 C 1.0328(2) 1.1568(2) 0.3485(2) 0.0282(5) Uani 1 1 d . . . . .
H57 H 1.054719 1.086780 0.393375 0.034 Uiso 1 1 calc R . . . .
C58 C 0.9154(2) 1.16381(19) 0.3322(2) 0.0228(5) Uani 1 1 d . . . . .
C59 C 0.8264(2) 1.0561(2) 0.3863(2) 0.0272(5) Uani 1 1 d . . . . .
C21 C 0.7466(4) 0.5887(3) 0.5012(5) 0.0291(9) Uani 0.757(6) 1 d . . P A 1
H21A H 0.778252 0.541036 0.458109 0.035 Uiso 0.757(6) 1 calc R . P A 1
H21B H 0.755795 0.551761 0.578754 0.035 Uiso 0.757(6) 1 calc R . P A 1
C22 C 0.8204(3) 0.7046(3) 0.4341(4) 0.0244(9) Uani 0.757(6) 1 d . . P A 1
H22 H 0.819835 0.737340 0.352258 0.029 Uiso 0.757(6) 1 calc R . P A 1
C23 C 0.9539(3) 0.7025(3) 0.4319(3) 0.0305(10) Uani 0.757(6) 1 d . . P A 1
H23A H 0.953984 0.664365 0.512860 0.037 Uiso 0.757(6) 1 calc R . P A 1
H23B H 0.991355 0.780764 0.399537 0.037 Uiso 0.757(6) 1 calc R . P A 1
C24 C 1.0332(4) 0.6418(5) 0.3584(5) 0.0361(11) Uani 0.757(6) 1 d . . P A 1
H24A H 1.033164 0.678763 0.278199 0.054 Uiso 0.757(6) 1 calc GR . P A 1
H24B H 0.999302 0.563118 0.392413 0.054 Uiso 0.757(6) 1 calc GR . P A 1
H24C H 1.117371 0.645160 0.358169 0.054 Uiso 0.757(6) 1 calc GR . P A 1
C21A C 0.7297(12) 0.5685(10) 0.5641(12) 0.024(3) Uani 0.243(6) 1 d . . P A 2
H21C H 0.701209 0.543414 0.649856 0.029 Uiso 0.243(6) 1 calc R . P A 2
H21D H 0.771199 0.508007 0.544238 0.029 Uiso 0.243(6) 1 calc R . P A 2
C22A C 0.8180(10) 0.6790(9) 0.5021(12) 0.026(3) Uani 0.243(6) 1 d . . P A 2
H22A H 0.875010 0.674575 0.545511 0.032 Uiso 0.243(6) 1 calc R . P A 2
C23A C 0.8911(12) 0.7125(9) 0.3733(11) 0.034(3) Uani 0.243(6) 1 d . . P A 2
H23C H 0.929235 0.790767 0.339075 0.041 Uiso 0.243(6) 1 calc R . P A 2
H23D H 0.834243 0.710692 0.332527 0.041 Uiso 0.243(6) 1 calc R . P A 2
C24A C 0.9928(15) 0.635(2) 0.351(2) 0.0361(11) Uani 0.243(6) 1 d . . P A 2
H24D H 1.054761 0.675513 0.274081 0.054 Uiso 0.243(6) 1 calc GR . P A 2
H24E H 0.956693 0.567311 0.354463 0.054 Uiso 0.243(6) 1 calc GR . P A 2
H24F H 1.031140 0.614966 0.411130 0.054 Uiso 0.243(6) 1 calc GR . P A 2

loop_
_atom_site_aniso_label
_atom_site_aniso_U_11
_atom_site_aniso_U_22
_atom_site_aniso_U_33
_atom_site_aniso_U_23
_atom_site_aniso_U_13
_atom_site_aniso_U_12
Cu1 0.02264(16) 0.02056(14) 0.03005(17) -0.01319(12) -0.00972(13) 0.00420(11)
O1 0.0448(12) 0.0211(9) 0.0387(11) -0.0152(8) -0.0169(10) 0.0038(9)
O2 0.0234(10) 0.0226(9) 0.0565(13) -0.0215(9) -0.0144(9) 0.0054(8)
O3 0.0263(10) 0.0328(10) 0.0290(10) -0.0142(8) -0.0063(8) -0.0003(8)
O4 0.0583(13) 0.0297(9) 0.0277(10) -0.0116(8) -0.0036(9) -0.0127(9)
O5 0.0202(9) 0.0298(9) 0.0496(12) -0.0180(8) -0.0076(8) 0.0032(7)
O44 0.0433(12) 0.0298(9) 0.0411(11) -0.0206(8) -0.0117(9) -0.0019(8)
O55 0.0334(11) 0.0242(9) 0.0828(16) -0.0210(10) -0.0266(11) 0.0076(8)
N1 0.0272(12) 0.0225(11) 0.0326(13) -0.0123(9) -0.0102(10) 0.0054(10)
N2 0.0245(12) 0.0238(11) 0.0392(14) -0.0174(10) -0.0090(11) 0.0012(10)
N3 0.0260(12) 0.0263(11) 0.0305(12) -0.0111(10) -0.0076(10) 0.0038(10)
N4 0.0245(11) 0.0208(9) 0.0244(10) -0.0088(8) -0.0082(9) 0.0000(8)
N5 0.0240(11) 0.0244(10) 0.0299(11) -0.0153(8) -0.0079(9) 0.0043(8)
C11 0.0543(19) 0.0327(14) 0.0458(17) -0.0233(13) -0.0256(15) 0.0138(13)
C12 0.0508(18) 0.0272(13) 0.0345(15) -0.0158(11) -0.0141(13) 0.0039(12)
C13 0.0506(18) 0.0425(15) 0.0384(16) -0.0199(13) -0.0248(14) 0.0160(14)
C14 0.0462(18) 0.0464(16) 0.0380(16) -0.0216(13) -0.0176(14) 0.0079(14)
C31 0.0240(13) 0.0348(13) 0.0378(15) -0.0211(11) -0.0102(11) 0.0016(11)
C32 0.0272(14) 0.0357(14) 0.0351(15) -0.0153(11) -0.0127(12) 0.0023(11)
C33 0.0448(18) 0.0440(16) 0.0475(18) -0.0210(14) -0.0255(15) 0.0046(14)
C34 0.069(2) 0.0510(18) 0.053(2) -0.0185(15) -0.0393(18) 0.0159(17)
C40 0.0211(12) 0.0220(11) 0.0273(13) -0.0067(9) -0.0100(10) 0.0011(9)
C41 0.0280(14) 0.0255(12) 0.0320(14) -0.0115(10) -0.0098(11) 0.0015(10)
C42 0.0340(15) 0.0239(12) 0.0445(16) -0.0137(11) -0.0169(13) 0.0024(11)
C43 0.0342(16) 0.0225(12) 0.0421(16) -0.0013(11) -0.0155(13) -0.0021(11)
C44 0.0320(15) 0.0309(13) 0.0282(14) -0.0003(11) -0.0096(12) -0.0023(11)
C45 0.0221(13) 0.0306(12) 0.0288(13) -0.0081(10) -0.0122(11) 0.0030(10)
C46 0.0284(14) 0.0403(14) 0.0210(13) -0.0103(11) -0.0055(11) -0.0001(11)
C47 0.0291(14) 0.0342(13) 0.0286(14) -0.0176(11) -0.0111(11) 0.0034(11)
C48 0.0218(12) 0.0245(11) 0.0274(13) -0.0113(10) -0.0109(10) 0.0029(10)
C49 0.0288(14) 0.0232(11) 0.0317(14) -0.0112(10) -0.0132(11) 0.0055(10)
C50 0.0248(13) 0.0269(12) 0.0275(13) -0.0160(10) -0.0051(11) 0.0025(10)
C51 0.0323(15) 0.0287(13) 0.0406(16) -0.0137(11) -0.0120(13) 0.0042(11)
C52 0.0467(19) 0.0273(14) 0.0474(18) -0.0124(12) -0.0131(15) 0.0028(13)
C53 0.0377(17) 0.0304(14) 0.0552(19) -0.0177(13) -0.0050(15) -0.0061(12)
C54 0.0283(15) 0.0369(14) 0.0502(18) -0.0251(13) -0.0080(13) -0.0010(12)
C55 0.0235(13) 0.0321(13) 0.0329(14) -0.0214(11) -0.0052(11) 0.0032(11)
C56 0.0248(14) 0.0390(14) 0.0431(16) -0.0238(12) -0.0154(12) 0.0071(12)
C57 0.0253(13) 0.0292(12) 0.0352(14) -0.0166(11) -0.0130(11) 0.0085(11)
C58 0.0222(12) 0.0239(11) 0.0238(12) -0.0134(9) -0.0054(10) 0.0032(10)
C59 0.0285(14) 0.0266(12) 0.0318(14) -0.0163(10) -0.0114(11) 0.0029(10)
C21 0.026(2) 0.0212(19) 0.043(3) -0.016(2) -0.011(2) 0.0040(15)
C22 0.0190(19) 0.0235(17) 0.035(3) -0.0161(17) -0.0089(19) 0.0045(14)
C23 0.0254(19) 0.0263(17) 0.040(2) -0.0149(15) -0.0102(16) 0.0029(14)
C24 0.025(3) 0.0359(18) 0.0426(19) -0.0164(14) -0.006(3) 0.007(3)
C21A 0.025(6) 0.016(5) 0.029(7) -0.007(5) -0.011(6) 0.006(4)
C22A 0.025(6) 0.033(6) 0.022(6) -0.010(5) -0.011(5) 0.005(4)
C23A 0.033(8) 0.025(5) 0.032(7) -0.006(5) -0.001(6) 0.001(5)
C24A 0.025(3) 0.0359(18) 0.0426(19) -0.0164(14) -0.006(3) 0.007(3)

loop_
_atom_type_symbol
_atom_type_description
_atom_type_scat_dispersion_real
_atom_type_scat_dispersion_imag
_atom_type_scat_source
C C 0.0033 0.0016 'International Tables Vol C Tables 4.2.6.8 and 6.1.1.4'
H H 0.0000 0.0000 'International Tables Vol C Tables 4.2.6.8 and 6.1.1.4'
Cu Cu 0.3201 1.2651 'International Tables Vol C Tables 4.2.6.8 and 6.1.1.4'
N N 0.0061 0.0033 'International Tables Vol C Tables 4.2.6.8 and 6.1.1.4'
O O 0.0106 0.0060 'International Tables Vol C Tables 4.2.6.8 and 6.1.1.4'

loop_
_geom_angle_atom_site_label_1
_geom_angle_atom_site_label_2
_geom_angle_atom_site_label_3
_geom_angle
_geom_angle_site_symmetry_1
_geom_angle_site_symmetry_3
_geom_angle_publ_flag
O2 Cu1 O1 94.12(8) . . ?
O2 Cu1 N3 173.57(8) . . ?
N1 Cu1 O1 79.02(7) . . ?
N1 Cu1 O2 91.72(9) . . ?
N1 Cu1 N3 94.58(10) . . ?
N2 Cu1 O1 94.62(9) . . ?
N2 Cu1 O2 81.65(8) . . ?
N2 Cu1 N1 170.53(9) . . ?
N2 Cu1 N3 92.23(9) . . ?
N3 Cu1 O1 88.30(8) . . ?
C12 O1 Cu1 104.38(13) . . ?
C22 O2 Cu1 113.34(17) . . ?
C22A O2 Cu1 114.9(5) . . ?
C11 N1 Cu1 113.22(15) . . ?
C21 N2 Cu1 110.37(19) . . ?
C21A N2 Cu1 101.1(4) . . ?
C31 N3 Cu1 113.73(16) . . ?
C48 N4 C40 118.1(2) . . ?
C58 N5 C50 118.1(2) . . ?
N1 C11 C12 113.0(2) . . ?
O1 C12 C11 107.1(2) . . ?
O1 C12 C13 109.2(2) . . ?
C11 C12 C13 116.7(2) . . ?
C12 C13 C14 116.0(2) . . ?
N3 C31 C32 111.0(2) . . ?
O3 C32 C31 109.30(19) . . ?
O3 C32 C33 113.3(2) . . ?
C33 C32 C31 111.9(2) . . ?
C32 C33 C34 114.2(2) . . ?
N4 C40 C41 118.5(2) . . ?
N4 C40 C45 122.1(2) . . ?
C45 C40 C41 119.4(2) . . ?
C42 C41 C40 120.2(2) . . ?
C41 C42 C43 120.2(2) . . ?
C44 C43 C42 121.1(2) . . ?
C43 C44 C45 120.0(2) . . ?
C40 C45 C44 119.2(2) . . ?
C46 C45 C40 117.9(2) . . ?
C46 C45 C44 122.9(2) . . ?
C47 C46 C45 119.6(2) . . ?
C46 C47 C48 119.4(2) . . ?
N4 C48 C47 122.9(2) . . ?
N4 C48 C49 117.5(2) . . ?
C47 C48 C49 119.6(2) . . ?
O4 C49 O44 125.8(2) . . ?
O4 C49 C48 117.9(2) . . ?
O44 C49 C48 116.3(2) . . ?
N5 C50 C51 118.8(2) . . ?
N5 C50 C55 122.4(2) . . ?
C55 C50 C51 118.7(2) . . ?
C52 C51 C50 120.0(3) . . ?
C51 C52 C53 120.9(2) . . ?
C54 C53 C52 120.7(3) . . ?
C53 C54 C55 120.2(3) . . ?
C54 C55 C50 119.5(2) . . ?
C56 C55 C50 117.6(2) . . ?
C56 C55 C54 123.0(2) . . ?
C57 C56 C55 119.6(2) . . ?
C56 C57 C58 119.4(2) . . ?
N5 C58 C57 122.9(2) . . ?
N5 C58 C59 117.4(2) . . ?
C57 C58 C59 119.63(19) . . ?
O5 C59 O55 125.6(2) . . ?
O5 C59 C58 119.38(19) . . ?
O55 C59 C58 115.1(2) . . ?
N2 C21 C22 110.1(3) . . ?
O2 C22 C21 103.2(3) . . ?
O2 C22 C23 111.8(3) . . ?
C21 C22 C23 113.5(3) . . ?
C22 C23 C24 113.1(3) . . ?
C22A C21A N2 105.3(7) . . ?
O2 C22A C21A 109.5(8) . . ?
O2 C22A C23A 101.7(9) . . ?
C23A C22A C21A 116.0(10) . . ?
C22A C23A C24A 113.6(12) . . ?

loop_
_geom_bond_atom_site_label_1
_geom_bond_atom_site_label_2
_geom_bond_distance
_geom_bond_site_symmetry_2
_geom_bond_publ_flag
Cu1 O1 2.3824(18) . ?
Cu1 O2 2.0191(19) . ?
Cu1 N1 1.9982(19) . ?
Cu1 N2 1.9945(19) . ?
Cu1 N3 2.035(2) . ?
O1 C12 1.449(3) . ?
O2 C22 1.481(4) . ?
O2 C22A 1.398(10) . ?
O3 C32 1.427(3) . ?
O4 C49 1.246(3) . ?
O5 C59 1.244(3) . ?
O44 C49 1.249(3) . ?
O55 C59 1.260(3) . ?
N1 C11 1.472(3) . ?
N2 C21 1.464(4) . ?
N2 C21A 1.609(12) . ?
N3 C31 1.468(3) . ?
N4 C40 1.378(3) . ?
N4 C48 1.324(3) . ?
N5 C50 1.369(3) . ?
N5 C58 1.323(3) . ?
C11 C12 1.496(4) . ?
C12 C13 1.505(4) . ?
C13 C14 1.515(3) . ?
C31 C32 1.523(4) . ?
C32 C33 1.506(4) . ?
C33 C34 1.521(4) . ?
C40 C41 1.415(3) . ?
C40 C45 1.412(3) . ?
C41 C42 1.367(3) . ?
C42 C43 1.405(4) . ?
C43 C44 1.365(4) . ?
C44 C45 1.415(3) . ?
C45 C46 1.405(3) . ?
C46 C47 1.363(3) . ?
C47 C48 1.413(3) . ?
C48 C49 1.527(3) . ?
C50 C51 1.420(3) . ?
C50 C55 1.417(3) . ?
C51 C52 1.359(4) . ?
C52 C53 1.406(4) . ?
C53 C54 1.354(4) . ?
C54 C55 1.411(4) . ?
C55 C56 1.409(3) . ?
C56 C57 1.362(4) . ?
C57 C58 1.416(3) . ?
C58 C59 1.514(3) . ?
C21 C22 1.500(5) . ?
C22 C23 1.511(5) . ?
C23 C24 1.520(6) . ?
C21A C22A 1.526(16) . ?
C22A C23A 1.493(17) . ?
C23A C24A 1.52(2) . ?

loop_
_geom_hbond_atom_site_label_D
_geom_hbond_atom_site_label_H
_geom_hbond_atom_site_label_A
_geom_hbond_distance_DH
_geom_hbond_distance_HA
_geom_hbond_distance_DA
_geom_hbond_angle_DHA
_geom_hbond_site_symmetry_A
_geom_hbond_publ_flag
O1 H1 O44 0.77(3) 1.94(3) 2.710(3) 178(3) . yes
O2 H2 O55 0.76(4) 1.77(4) 2.529(3) 173(4) . yes
O3 H3 N4 0.74(2) 2.15(3) 2.832(3) 155(3) 2_666 yes
N1 H1A O5 0.86(3) 2.18(3) 3.040(3) 174(3) . yes
N1 H1B O5 0.83(3) 2.07(3) 2.904(3) 175(3) 2_676 yes
N2 H2A O4 0.88(3) 2.05(3) 2.889(3) 161(3) 2_666 yes
N2 H2B O4 0.78(3) 2.11(3) 2.883(3) 167(3) . yes
N3 H3A N5 0.78(3) 2.36(3) 3.046(3) 147(3) 2_676 yes
